data_4037599
loop_
_publ_author_name
'Mamane, Victor'
'Aubert, Emmanuel'
'Peluso, Paola'
'Cossu, Sergio'

_publ_section_title
;
 Synthesis, resolution, and absolute configuration of chiral
 4,4'-bipyridines.
;
_journal_issue 6
_journal_name_full 'The Journal of organic chemistry'
_journal_page_first 2579
_journal_page_last 2583
_journal_paper_doi 10.1021/jo300286z
_journal_volume 77
_journal_year 2012
_chemical_formula_moiety 'C22 H14 Br2 N2'
_chemical_formula_sum 'C22 H14 Br2 N2'
_chemical_formula_weight 466.15
_chemical_name_systematic
;
'3',5'-Dibromo-3,5-diphenyl-[4,4']bipyridinyl'
;
_space_group_IT_number 61
_space_group_name_Hall '-P 2ac 2ab'
_space_group_name_H-M_alt 'P b c a'
_symmetry_cell_setting orthorhombic
_symmetry_space_group_name_Hall '-P 2ac 2ab'
_symmetry_space_group_name_H-M 'P b c a'
_atom_sites_solution_hydrogens difmap
_atom_sites_solution_primary direct
_atom_sites_solution_secondary difmap
_audit_creation_method SHELXL-97
_cell_angle_alpha 90.00
_cell_angle_beta 90.00
_cell_angle_gamma 90.00
_cell_formula_units_Z 8
_cell_length_a 16.61130(10)
_cell_length_b 12.44370(10)
_cell_length_c 17.7610(2)
_cell_measurement_reflns_used 27573
_cell_measurement_temperature 110(2)
_cell_measurement_theta_max 76.3188
_cell_measurement_theta_min 3.5489
_cell_volume 3671.31(6)
_computing_cell_refinement
;
CrysAlisPro, Oxford Diffraction Ltd.,
Version 1.171.34.44 (release 25-10-2010 CrysAlis171 .NET)
(compiled Oct 25 2010,18:11:34)
;
_computing_data_collection
;
CrysAlisPro, Oxford Diffraction Ltd.,
Version 1.171.34.44 (release 25-10-2010 CrysAlis171 .NET)
(compiled Oct 25 2010,18:11:34)
;
_computing_data_reduction
;
CrysAlisPro, Oxford Diffraction Ltd.,
Version 1.171.34.44 (release 25-10-2010 CrysAlis171 .NET)
(compiled Oct 25 2010,18:11:34)
;
_computing_structure_refinement 'SHELXL-97 (Sheldrick, 1997)'
_computing_structure_solution 'SIR_92 (Altomare et al., 1994)'
_diffrn_ambient_temperature 110(2)
_diffrn_detector_area_resol_mean 10.4508
_diffrn_measured_fraction_theta_full 0.998
_diffrn_measured_fraction_theta_max 0.998
_diffrn_measurement_device_type 'SuperNova, Dual, Cu at zero, Atlas'
_diffrn_measurement_method 'phi and omega scans'
_diffrn_radiation_monochromator mirror
_diffrn_radiation_source 'SuperNova (Cu) X-ray Source'
_diffrn_radiation_type 'Cu K\a'
_diffrn_radiation_wavelength 1.5418
_diffrn_reflns_av_R_equivalents 0.0302
_diffrn_reflns_av_sigmaI/netI 0.0521
_diffrn_reflns_limit_h_max 20
_diffrn_reflns_limit_h_min -19
_diffrn_reflns_limit_k_max 15
_diffrn_reflns_limit_k_min -15
_diffrn_reflns_limit_l_max 21
_diffrn_reflns_limit_l_min -22
_diffrn_reflns_number 36076
_diffrn_reflns_theta_full 76.52
_diffrn_reflns_theta_max 76.52
_diffrn_reflns_theta_min 4.98
_exptl_absorpt_coefficient_mu 5.691
_exptl_absorpt_correction_T_max 0.614
_exptl_absorpt_correction_T_min 0.408
_exptl_absorpt_correction_type analytical
_exptl_absorpt_process_details
;
CrysAlisPro, Oxford Diffraction Ltd.,
Version 1.171.34.44 (release 25-10-2010 CrysAlis171 .NET)
(compiled Oct 25 2010,18:11:34)
Analytical numeric absorption correction using a multifaceted crystal
			model based on expressions derived by R.C. Clark & J.S. Reid.
(Clark, R. C. & Reid, J. S. (1995). Acta Cryst. A51, 887-897)
;
_exptl_crystal_colour colorless
_exptl_crystal_density_diffrn 1.687
_exptl_crystal_density_method 'not measured'
_exptl_crystal_description block
_exptl_crystal_F_000 1840
_exptl_crystal_size_max 0.2272
_exptl_crystal_size_mid 0.1668
_exptl_crystal_size_min 0.1101
_refine_diff_density_max 0.416
_refine_diff_density_min -0.560
_refine_diff_density_rms 0.076
_refine_ls_extinction_method none
_refine_ls_goodness_of_fit_ref 1.101
_refine_ls_hydrogen_treatment constr
_refine_ls_matrix_type full
_refine_ls_number_parameters 235
_refine_ls_number_reflns 3854
_refine_ls_number_restraints 0
_refine_ls_restrained_S_all 1.101
_refine_ls_R_factor_all 0.0255
_refine_ls_R_factor_gt 0.0250
_refine_ls_shift/su_max 0.002
_refine_ls_shift/su_mean 0.000
_refine_ls_structure_factor_coef Fsqd
_refine_ls_weighting_details 'calc w=1/[\s^2^(Fo^2^)+(0.0340P)^2^+3.3601P] where P=(Fo^2^+2Fc^2^)/3'
_refine_ls_weighting_scheme calc
_refine_ls_wR_factor_gt 0.0673
_refine_ls_wR_factor_ref 0.0676
_reflns_number_gt 3771
_reflns_number_total 3854
_reflns_threshold_expression >2sigma(I)
_cod_data_source_file jo300286z_si_002.cif
_cod_data_source_block vm781
_cod_database_code 4037599

loop_
_symmetry_equiv_pos_as_xyz
'x, y, z'
'-x+1/2, -y, z+1/2'
'x+1/2, -y+1/2, -z'
'-x, y+1/2, -z+1/2'
'-x, -y, -z'
'x-1/2, y, -z-1/2'
'-x-1/2, y-1/2, z'
'x, -y-1/2, z-1/2'

loop_
_atom_site_label
_atom_site_type_symbol
_atom_site_fract_x
_atom_site_fract_y
_atom_site_fract_z
_atom_site_U_iso_or_equiv
_atom_site_adp_type
_atom_site_occupancy
_atom_site_symmetry_multiplicity
_atom_site_calc_flag
_atom_site_refinement_flags
Br2 Br 0.353905(12) -0.113183(16) 0.580238(11) 0.02521(7) Uani 1 1 d .
Br1 Br 0.406463(15) 0.282423(17) 0.736151(12) 0.03237(8) Uani 1 1 d .
N1 N 0.38850(11) 0.27269(14) 0.46349(9) 0.0270(3) Uani 1 1 d .
C10 C 0.38364(10) 0.07930(14) 0.66312(9) 0.0177(3) Uani 1 1 d .
C11 C 0.37300(11) -0.03115(15) 0.66793(10) 0.0199(3) Uani 1 1 d .
C13 C 0.53654(11) 0.14432(16) 0.59478(10) 0.0209(3) Uani 1 1 d .
C8 C 0.39823(11) 0.07422(16) 0.79911(10) 0.0227(4) Uani 1 1 d .
H8 H 0.4060 0.1125 0.8448 0.027 Uiso 1 1 calc R
C3 C 0.45787(11) 0.17691(15) 0.56221(10) 0.0208(3) Uani 1 1 d .
C9 C 0.39592(11) 0.13079(16) 0.73210(10) 0.0206(4) Uani 1 1 d .
C19 C 0.23259(11) 0.12017(15) 0.57220(10) 0.0215(4) Uani 1 1 d .
N7 N 0.38985(10) -0.03213(14) 0.80157(9) 0.0266(3) Uani 1 1 d .
C5 C 0.31266(11) 0.16553(15) 0.55275(10) 0.0210(3) Uani 1 1 d .
C2 C 0.45594(12) 0.24320(16) 0.49870(11) 0.0237(4) Uani 1 1 d .
H2 H 0.5057 0.2688 0.4794 0.028 Uiso 1 1 calc R
C24 C 0.20083(12) 0.12175(16) 0.64491(11) 0.0243(4) Uani 1 1 d .
H24 H 0.2305 0.1541 0.6846 0.029 Uiso 1 1 calc R
C12 C 0.37761(12) -0.08408(16) 0.73674(10) 0.0241(4) Uani 1 1 d .
H12 H 0.3719 -0.1600 0.7377 0.029 Uiso 1 1 calc R
C18 C 0.59269(12) 0.22111(16) 0.61677(11) 0.0252(4) Uani 1 1 d .
H18 H 0.5799 0.2954 0.6137 0.030 Uiso 1 1 calc R
C16 C 0.68747(12) 0.0813(2) 0.64749(11) 0.0309(4) Uani 1 1 d .
H16 H 0.7390 0.0601 0.6653 0.037 Uiso 1 1 calc R
C4 C 0.38401(11) 0.14001(14) 0.59115(10) 0.0188(3) Uani 1 1 d .
C20 C 0.18706(12) 0.07374(16) 0.51458(11) 0.0253(4) Uani 1 1 d .
H20 H 0.2074 0.0735 0.4646 0.030 Uiso 1 1 calc R
C14 C 0.55673(11) 0.03555(16) 0.59949(10) 0.0225(4) Uani 1 1 d .
H14 H 0.5187 -0.0174 0.5847 0.027 Uiso 1 1 calc R
C6 C 0.31969(12) 0.23325(16) 0.49028(10) 0.0253(4) Uani 1 1 d .
H6 H 0.2715 0.2527 0.4649 0.030 Uiso 1 1 calc R
C15 C 0.63181(12) 0.00411(18) 0.62557(11) 0.0273(4) Uani 1 1 d .
H15 H 0.6451 -0.0700 0.6284 0.033 Uiso 1 1 calc R
C21 C 0.11267(12) 0.02808(17) 0.52937(12) 0.0282(4) Uani 1 1 d .
H21 H 0.0824 -0.0034 0.4897 0.034 Uiso 1 1 calc R
C23 C 0.12598(12) 0.07625(18) 0.65971(11) 0.0287(4) Uani 1 1 d .
H23 H 0.1047 0.0780 0.7093 0.034 Uiso 1 1 calc R
C22 C 0.08229(12) 0.02831(17) 0.60215(12) 0.0285(4) Uani 1 1 d .
H22 H 0.0318 -0.0042 0.6126 0.034 Uiso 1 1 calc R
C17 C 0.66784(12) 0.18867(19) 0.64335(11) 0.0308(4) Uani 1 1 d .
H17 H 0.7059 0.2412 0.6588 0.037 Uiso 1 1 calc R

loop_
_atom_site_aniso_label
_atom_site_aniso_U_11
_atom_site_aniso_U_22
_atom_site_aniso_U_33
_atom_site_aniso_U_23
_atom_site_aniso_U_13
_atom_site_aniso_U_12
Br2 0.03448(12) 0.02175(12) 0.01941(11) -0.00308(7) 0.00022(7) -0.00335(7)
Br1 0.05217(15) 0.02254(12) 0.02242(12) -0.00551(7) 0.00571(9) -0.00530(8)
N1 0.0378(9) 0.0249(8) 0.0183(8) 0.0025(6) 0.0032(7) 0.0042(7)
C10 0.0170(8) 0.0221(9) 0.0140(8) -0.0008(7) 0.0008(6) 0.0010(6)
C11 0.0220(8) 0.0232(9) 0.0145(8) -0.0011(7) 0.0010(6) 0.0007(7)
C13 0.0237(9) 0.0263(9) 0.0126(7) 0.0008(7) 0.0054(6) -0.0022(7)
C8 0.0244(8) 0.0300(10) 0.0137(8) -0.0010(7) -0.0004(6) 0.0015(7)
C3 0.0277(9) 0.0183(8) 0.0164(8) -0.0019(7) 0.0019(7) -0.0012(7)
C9 0.0208(8) 0.0227(9) 0.0183(9) -0.0011(7) 0.0013(6) 0.0018(7)
C19 0.0238(9) 0.0234(9) 0.0173(8) 0.0013(7) -0.0007(7) 0.0059(7)
N7 0.0323(8) 0.0303(9) 0.0171(7) 0.0040(7) 0.0011(6) 0.0046(7)
C5 0.0263(9) 0.0221(8) 0.0146(8) -0.0016(7) 0.0010(7) 0.0033(7)
C2 0.0309(9) 0.0220(9) 0.0182(8) 0.0012(7) 0.0055(7) 0.0005(7)
C24 0.0241(9) 0.0308(10) 0.0182(9) 0.0007(7) -0.0018(7) 0.0053(7)
C12 0.0302(9) 0.0236(9) 0.0186(9) 0.0029(7) 0.0032(7) 0.0025(8)
C18 0.0312(10) 0.0291(10) 0.0153(8) -0.0030(7) 0.0082(7) -0.0056(8)
C16 0.0209(9) 0.0525(13) 0.0192(9) -0.0019(9) 0.0033(7) 0.0002(8)
C4 0.0250(9) 0.0180(8) 0.0135(8) -0.0018(6) 0.0013(6) 0.0005(7)
C20 0.0268(9) 0.0309(10) 0.0183(8) -0.0015(7) -0.0014(7) 0.0067(8)
C14 0.0242(9) 0.0265(9) 0.0169(8) -0.0010(7) 0.0039(7) -0.0025(7)
C6 0.0321(10) 0.0272(9) 0.0167(8) 0.0023(7) -0.0003(7) 0.0058(8)
C15 0.0291(9) 0.0346(11) 0.0182(8) 0.0018(8) 0.0055(7) 0.0054(8)
C21 0.0266(9) 0.0303(10) 0.0276(10) -0.0042(8) -0.0055(8) 0.0057(8)
C23 0.0263(9) 0.0378(11) 0.0219(9) 0.0046(8) 0.0019(8) 0.0044(8)
C22 0.0224(9) 0.0329(11) 0.0303(10) 0.0044(8) -0.0007(8) 0.0030(8)
C17 0.0270(9) 0.0472(12) 0.0181(9) -0.0069(8) 0.0055(7) -0.0114(9)

loop_
_atom_type_symbol
_atom_type_description
_atom_type_scat_dispersion_real
_atom_type_scat_dispersion_imag
_atom_type_scat_source
C C 0.0181 0.0091 'International Tables Vol C Tables 4.2.6.8 and 6.1.1.4'
H H 0.0000 0.0000 'International Tables Vol C Tables 4.2.6.8 and 6.1.1.4'
N N 0.0311 0.0180 'International Tables Vol C Tables 4.2.6.8 and 6.1.1.4'
Br Br -0.6763 1.2805 'International Tables Vol C Tables 4.2.6.8 and 6.1.1.4'
Ca Ca 0.3641 1.2855 'International Tables Vol C Tables 4.2.6.8 and 6.1.1.4'

loop_
_geom_angle_atom_site_label_1
_geom_angle_atom_site_label_2
_geom_angle_atom_site_label_3
_geom_angle
C6 N1 C2 116.85(17)
C11 C10 C9 114.74(16)
C11 C10 C4 123.85(16)
C9 C10 C4 121.39(16)
C10 C11 C12 121.06(17)
C10 C11 Br2 120.38(13)
C12 C11 Br2 118.55(14)
C18 C13 C14 119.19(18)
C18 C13 C3 120.77(18)
C14 C13 C3 119.94(17)
N7 C8 C9 122.08(18)
N7 C8 H8 119.0
C9 C8 H8 119.0
C2 C3 C4 117.85(17)
C2 C3 C13 119.71(17)
C4 C3 C13 122.39(16)
C8 C9 C10 121.67(18)
C8 C9 Br1 118.11(14)
C10 C9 Br1 120.19(14)
C24 C19 C20 118.63(18)
C24 C19 C5 123.25(17)
C20 C19 C5 118.12(16)
C8 N7 C12 117.94(17)
C6 C5 C4 116.83(17)
C6 C5 C19 119.23(17)
C4 C5 C19 123.85(16)
N1 C2 C3 124.05(18)
N1 C2 H2 118.0
C3 C2 H2 118.0
C23 C24 C19 120.46(18)
C23 C24 H24 119.8
C19 C24 H24 119.8
N7 C12 C11 122.45(19)
N7 C12 H12 118.8
C11 C12 H12 118.8
C13 C18 C17 119.76(19)
C13 C18 H18 120.1
C17 C18 H18 120.1
C17 C16 C15 119.89(19)
C17 C16 H16 120.1
C15 C16 H16 120.1
C5 C4 C3 119.00(16)
C5 C4 C10 122.00(16)
C3 C4 C10 118.95(16)
C21 C20 C19 120.90(18)
C21 C20 H20 119.6
C19 C20 H20 119.6
C15 C14 C13 120.61(18)
C15 C14 H14 119.7
C13 C14 H14 119.7
N1 C6 C5 125.27(18)
N1 C6 H6 117.4
C5 C6 H6 117.4
C14 C15 C16 119.8(2)
C14 C15 H15 120.1
C16 C15 H15 120.1
C20 C21 C22 120.02(19)
C20 C21 H21 120.0
C22 C21 H21 120.0
C22 C23 C24 120.19(19)
C22 C23 H23 119.9
C24 C23 H23 119.9
C21 C22 C23 119.78(19)
C21 C22 H22 120.1
C23 C22 H22 120.1
C16 C17 C18 120.72(19)
C16 C17 H17 119.6
C18 C17 H17 119.6

loop_
_geom_bond_atom_site_label_1
_geom_bond_atom_site_label_2
_geom_bond_distance
Br2 C11 1.8890(18)
Br1 C9 1.896(2)
N1 C6 1.332(3)
N1 C2 1.334(3)
C10 C11 1.388(3)
C10 C9 1.397(2)
C10 C4 1.485(2)
C11 C12 1.391(3)
C13 C18 1.391(3)
C13 C14 1.397(3)
C13 C3 1.485(3)
C8 N7 1.331(3)
C8 C9 1.383(3)
C8 H8 0.9500
C3 C2 1.398(3)
C3 C4 1.407(3)
C19 C24 1.395(3)
C19 C20 1.397(3)
C19 C5 1.486(3)
N7 C12 1.336(3)
C5 C6 1.398(3)
C5 C4 1.404(3)
C2 H2 0.9500
C24 C23 1.391(3)
C24 H24 0.9500
C12 H12 0.9500
C18 C17 1.394(3)
C18 H18 0.9500
C16 C17 1.377(3)
C16 C15 1.389(3)
C16 H16 0.9500
C20 C21 1.385(3)
C20 H20 0.9500
C14 C15 1.387(3)
C14 H14 0.9500
C6 H6 0.9500
C15 H15 0.9500
C21 C22 1.388(3)
C21 H21 0.9500
C23 C22 1.389(3)
C23 H23 0.9500
C22 H22 0.9500
C17 H17 0.9500

loop_
_geom_torsion_atom_site_label_1
_geom_torsion_atom_site_label_2
_geom_torsion_atom_site_label_3
_geom_torsion_atom_site_label_4
_geom_torsion
C9 C10 C11 C12 -2.3(3)
C4 C10 C11 C12 176.48(17)
C9 C10 C11 Br2 178.96(13)
C4 C10 C11 Br2 -2.3(2)
C18 C13 C3 C2 56.0(2)
C14 C13 C3 C2 -120.2(2)
C18 C13 C3 C4 -126.55(19)
C14 C13 C3 C4 57.2(2)
N7 C8 C9 C10 0.8(3)
N7 C8 C9 Br1 178.77(14)
C11 C10 C9 C8 0.9(3)
C4 C10 C9 C8 -177.88(17)
C11 C10 C9 Br1 -177.04(13)
C4 C10 C9 Br1 4.2(2)
C9 C8 N7 C12 -1.1(3)
C24 C19 C5 C6 -132.2(2)
C20 C19 C5 C6 47.8(2)
C24 C19 C5 C4 51.5(3)
C20 C19 C5 C4 -128.56(19)
C6 N1 C2 C3 -1.9(3)
C4 C3 C2 N1 -0.7(3)
C13 C3 C2 N1 176.84(18)
C20 C19 C24 C23 1.1(3)
C5 C19 C24 C23 -178.90(18)
C8 N7 C12 C11 -0.4(3)
C10 C11 C12 N7 2.1(3)
Br2 C11 C12 N7 -179.08(15)
C14 C13 C18 C17 -0.3(3)
C3 C13 C18 C17 -176.49(16)
C6 C5 C4 C3 -4.4(3)
C19 C5 C4 C3 172.07(17)
C6 C5 C4 C10 172.91(16)
C19 C5 C4 C10 -10.6(3)
C2 C3 C4 C5 3.9(3)
C13 C3 C4 C5 -173.59(17)
C2 C3 C4 C10 -173.51(16)
C13 C3 C4 C10 9.0(3)
C11 C10 C4 C5 77.8(2)
C9 C10 C4 C5 -103.5(2)
C11 C10 C4 C3 -104.9(2)
C9 C10 C4 C3 73.8(2)
C24 C19 C20 C21 -1.4(3)
C5 C19 C20 C21 178.65(18)
C18 C13 C14 C15 -0.1(3)
C3 C13 C14 C15 176.13(16)
C2 N1 C6 C5 1.2(3)
C4 C5 C6 N1 1.9(3)
C19 C5 C6 N1 -174.74(18)
C13 C14 C15 C16 0.2(3)
C17 C16 C15 C14 0.1(3)
C19 C20 C21 C22 0.2(3)
C19 C24 C23 C22 0.3(3)
C20 C21 C22 C23 1.2(3)
C24 C23 C22 C21 -1.5(3)
C15 C16 C17 C18 -0.5(3)
C13 C18 C17 C16 0.6(3)
